data_4023989
loop_
_publ_author_name
'Pohmakotr, Manat'
'Thamapipol, Sirinporn'
'Tuchinda, Patoomratana'
'Prabpai, Samran'
'Kongsaeree, Palangpon'
'Reutrakul, Vichai'

_publ_contact_author_address
;Department of Chemistry, Faculty of Science
Mahidol University
Rama 6 Road, Bangkok 10400, THAILAND
;
_publ_contact_author_email scpks@mahidol.ac.th
_publ_contact_author_fax +662-354-7151
_publ_contact_author_name 'Palangpon Kongsaeree'
_publ_contact_author_phone +662-201-5190
_publ_section_title
;
 Morita-Baylis-Hillman Reaction of Masked 5-Alkylidene-2-cyclopentenones:
 General Entry to 5-Alkylidene-2-(hydroxyalkyl)-2-cyclopentenones
;
_journal_coden_ASTM JOCEAH
_journal_issue 14
_journal_name_full 'Journal of Organic Chemistry'
_journal_page_first 5418
_journal_page_last 5420
_journal_paper_doi 10.1021/jo0705566
_journal_volume 72
_journal_year 2007
_chemical_formula_moiety 'C18 H17N O4 '
_chemical_formula_sum 'C18 H17 N O4'
_chemical_formula_weight 311.334
_space_group_IT_number 14
_symmetry_cell_setting monoclinic
_symmetry_space_group_name_Hall '-P 2ybc'
_symmetry_space_group_name_H-M 'P 1 21/c 1'
_atom_sites_solution_primary direct
_atom_sites_solution_secondary difmap
_cell_angle_alpha 90.00
_cell_angle_beta 105.663(3)
_cell_angle_gamma 90.00
_cell_formula_units_Z 4
_cell_length_a 6.8199(2)
_cell_length_b 10.4955(5)
_cell_length_c 22.5277(10)
_cell_measurement_reflns_used 2871
_cell_measurement_theta_max 25.350
_cell_measurement_theta_min 0.998
_cell_volume 1552.61(11)
_computing_cell_refinement 'HKL Scalepack (Otwinowski & Minor 1997)'
_computing_data_collection KappaCCD
_computing_data_reduction 'Denzo and Scalepak (Otwinowski & Minor, 1997)'
_computing_structure_refinement 'SHELXL-97 (Sheldrick, 1997)'
_computing_structure_solution 'SIR97(Cascarano al.,Acta Cryst.,1996,A52,C-79)'
_diffrn_measured_fraction_theta_full 0.988
_diffrn_measured_fraction_theta_max 0.988
_diffrn_measurement_device KappaCCD
_diffrn_measurement_method CCD
_diffrn_orient_matrix_type X=UH
_diffrn_orient_matrix_UB_11 0.14670
_diffrn_orient_matrix_UB_12 -0.00047
_diffrn_orient_matrix_UB_13 0.00163
_diffrn_orient_matrix_UB_21 -0.00040
_diffrn_orient_matrix_UB_22 0.07581
_diffrn_orient_matrix_UB_23 0.05771
_diffrn_orient_matrix_UB_31 0.00107
_diffrn_orient_matrix_UB_32 -0.02791
_diffrn_orient_matrix_UB_33 0.03668
_diffrn_radiation_source 'fine-focus sealed tube'
_diffrn_radiation_type ' MoK\a'
_diffrn_radiation_wavelength_id all
_diffrn_reflns_limit_h_max 8
_diffrn_reflns_limit_h_min -8
_diffrn_reflns_limit_k_max 12
_diffrn_reflns_limit_k_min -12
_diffrn_reflns_limit_l_max 27
_diffrn_reflns_limit_l_min -27
_diffrn_reflns_number 12290
_diffrn_reflns_theta_full 25.35
_diffrn_reflns_theta_max 25.35
_diffrn_reflns_theta_min 2.16
_exptl_absorpt_coefficient_mu 0.095
_exptl_absorpt_correction_type none
_exptl_crystal_density_diffrn 1.332
_exptl_crystal_density_method 'not measured'
_exptl_crystal_F_000 656.0
_exptl_crystal_size_max 0.20
_exptl_crystal_size_mid 0.15
_exptl_crystal_size_min 0.10
_refine_diff_density_max 0.147
_refine_diff_density_min -0.111
_refine_diff_density_rms 0.029
_refine_ls_extinction_coef 0.052(9)
_refine_ls_extinction_expression Fc^*^=kFc[1+0.001xFc^2^\l^3^/sin(2\q)]^-1/4^
_refine_ls_extinction_method SHELXL
_refine_ls_goodness_of_fit_ref 1.002
_refine_ls_matrix_type full
_refine_ls_number_parameters 209
_refine_ls_number_reflns 2815
_refine_ls_number_restraints 0
_refine_ls_restrained_S_all 1.002
_refine_ls_R_factor_all 0.0738
_refine_ls_R_factor_gt 0.0477
_refine_ls_shift/su_max 0.000
_refine_ls_shift/su_mean 0.000
_refine_ls_structure_factor_coef Fsqd
_refine_ls_weighting_details 'calc w=1/[\s^2^(Fo^2^)+(0.0775P)^2^+0.2167P] where P=(Fo^2^+2Fc^2^)/3'
_refine_ls_weighting_scheme calc
_refine_ls_wR_factor_gt 0.1259
_refine_ls_wR_factor_ref 0.1450
_reflns_number_gt 1938
_reflns_number_total 2815
_reflns_threshold_expression >2sigma(I)
_cod_data_source_file jo0705566si20070317_061219.cif
_cod_data_source_block endo-3bB
_cod_depositor_comments
;
The following automatic conversions were performed:
'_symmetry_cell_setting' value 'Monoclinic' changed to 'monoclinic'
according to '/home/saulius/struct/CIF-dictionaries/cif_core.dic'
dictionary named 'cif_core.dic' version 2.4.1 from 2010-06-29.

Automatic conversion script
Id: cif_fix_enum 1527 2010-12-29 10:47:43Z saulius 
;
_cod_original_sg_symbol_H-M 'P 21/c        '
_cod_original_formula_sum 'C18 H17 N O4 '
_cod_database_code 4023989

loop_
_symmetry_equiv_pos_as_xyz
+X,+Y,+Z
-X,-Y,-Z
'-X,+Y+ 1/2,-Z+ 1/2'
'+X,-Y+ 1/2,+Z+ 1/2'

loop_
_atom_site_label
_atom_site_type_symbol
_atom_site_fract_x
_atom_site_fract_y
_atom_site_fract_z
_atom_site_U_iso_or_equiv
_atom_site_adp_type
_atom_site_occupancy
_atom_site_symmetry_multiplicity
_atom_site_calc_flag
_atom_site_refinement_flags
_atom_site_disorder_assembly
_atom_site_disorder_group
O1 O -0.6992(2) -0.16803(13) -0.32469(7) 0.0626(4) Uani 1 1 d . . .
O2 O -0.23027(19) 0.10028(14) -0.23450(6) 0.0639(4) Uani 1 1 d . . .
C18 C -0.5552(3) 0.2222(2) -0.33643(9) 0.0580(5) Uani 1 1 d . . .
C17 C -0.6999(3) 0.3120(2) -0.36213(9) 0.0606(5) Uani 1 1 d . . .
C1 C -0.5456(3) -0.14246(18) -0.34067(9) 0.0511(5) Uani 1 1 d . . .
C14 C -0.7614(3) 0.14708(19) -0.27318(9) 0.0578(5) Uani 1 1 d . . .
C13 C -0.5843(3) 0.13878(17) -0.29161(8) 0.0496(5) Uani 1 1 d . . .
C16 C -0.8735(3) 0.31788(19) -0.34263(9) 0.0568(5) Uani 1 1 d . . .
C12 C -0.4213(3) 0.04152(18) -0.26276(9) 0.0544(5) Uani 1 1 d . . .
C2 C -0.3896(3) -0.05033(18) -0.31014(9) 0.0547(5) Uani 1 1 d . . .
O4 O -0.9931(3) 0.49110(17) -0.40586(9) 0.0901(6) Uani 1 1 d . . .
N1 N -1.0278(3) 0.41578(18) -0.36848(10) 0.0721(5) Uani 1 1 d . . .
C10 C -0.5477(3) -0.3419(2) -0.40899(11) 0.0691(6) Uani 1 1 d . . .
C15 C -0.9081(3) 0.2369(2) -0.29860(10) 0.0628(5) Uani 1 1 d . . .
O3 O -1.1831(3) 0.4175(2) -0.35147(11) 0.1047(7) Uani 1 1 d . . .
C3 C -0.2263(3) -0.0694(2) -0.32997(12) 0.0751(7) Uani 1 1 d . . .
C5 C -0.4819(3) -0.2020(2) -0.39364(10) 0.0603(5) Uani 1 1 d . . .
C6 C -0.5965(4) -0.1330(3) -0.45595(11) 0.0811(7) Uani 1 1 d . . .
C8 C -0.8685(4) -0.2672(3) -0.47754(11) 0.0836(8) Uani 1 1 d . . .
C4 C -0.2535(4) -0.1724(3) -0.37683(13) 0.0864(8) Uani 1 1 d . . .
C9 C -0.6745(4) -0.3363(3) -0.47727(11) 0.0821(7) Uani 1 1 d . . .
C7 C -0.8219(4) -0.1473(3) -0.46466(11) 0.0838(7) Uani 1 1 d . . .
C11 C -0.5636(5) -0.2330(3) -0.50191(13) 0.1013(10) Uani 1 1 d . . .
H2 H -0.2531 0.1647 -0.2111 0.077 Uiso 1 1 d R . .
H18 H -0.4316 0.2174 -0.3490 0.070 Uiso 1 1 d R . .
H17 H -0.6793 0.3683 -0.3935 0.073 Uiso 1 1 d R . .
H14 H -0.7820 0.0903 -0.2420 0.069 Uiso 1 1 d R . .
H12 H -0.4681 -0.0039 -0.2322 0.065 Uiso 1 1 d R . .
H10A H -0.4286 -0.3943 -0.4032 0.083 Uiso 1 1 d R . .
H10B H -0.6259 -0.3699 -0.3818 0.083 Uiso 1 1 d R . .
H15 H -1.0304 0.2411 -0.2853 0.075 Uiso 1 1 d R . .
H3 H -0.1070 -0.0181 -0.3142 0.090 Uiso 1 1 d R . .
H6 H -0.5645 -0.0448 -0.4598 0.097 Uiso 1 1 d R . .
H8 H -0.9965 -0.3113 -0.4865 0.100 Uiso 1 1 d R . .
H4A H -0.2114 -0.1417 -0.4116 0.104 Uiso 1 1 d R . .
H4B H -0.1714 -0.2444 -0.3592 0.104 Uiso 1 1 d R . .
H9 H -0.7093 -0.4155 -0.4989 0.099 Uiso 1 1 d R . .
H7 H -0.9020 -0.0747 -0.4600 0.101 Uiso 1 1 d R . .
H11A H -0.6237 -0.2044 -0.5433 0.122 Uiso 1 1 d R . .
H11B H -0.4199 -0.2448 -0.4957 0.122 Uiso 1 1 d R . .

loop_
_atom_site_aniso_label
_atom_site_aniso_U_11
_atom_site_aniso_U_22
_atom_site_aniso_U_33
_atom_site_aniso_U_23
_atom_site_aniso_U_13
_atom_site_aniso_U_12
O1 0.0601(8) 0.0603(9) 0.0726(9) 0.0024(7) 0.0269(7) -0.0049(7)
O2 0.0548(8) 0.0619(9) 0.0707(9) -0.0133(7) 0.0094(6) 0.0019(6)
C18 0.0583(11) 0.0573(12) 0.0622(11) 0.0028(10) 0.0226(9) 0.0016(9)
C17 0.0649(13) 0.0549(12) 0.0613(12) 0.0065(9) 0.0158(9) -0.0038(9)
C1 0.0510(10) 0.0432(10) 0.0591(11) 0.0055(8) 0.0147(8) 0.0051(8)
C14 0.0548(11) 0.0538(11) 0.0664(12) 0.0079(9) 0.0189(9) -0.0031(9)
C13 0.0517(10) 0.0436(10) 0.0529(10) -0.0041(8) 0.0130(8) -0.0038(8)
C16 0.0504(11) 0.0474(11) 0.0660(12) -0.0023(9) 0.0042(9) -0.0014(8)
C12 0.0552(11) 0.0499(11) 0.0581(11) 0.0006(9) 0.0151(8) 0.0005(8)
C2 0.0547(11) 0.0452(10) 0.0644(11) -0.0001(9) 0.0168(9) 0.0006(8)
O4 0.0880(11) 0.0679(11) 0.1002(12) 0.0229(10) 0.0013(9) 0.0028(9)
N1 0.0598(11) 0.0551(11) 0.0901(13) 0.0016(10) 0.0006(9) -0.0013(9)
C10 0.0638(12) 0.0570(13) 0.0826(14) -0.0123(11) 0.0134(10) 0.0054(10)
C15 0.0492(11) 0.0611(13) 0.0794(14) 0.0044(11) 0.0194(9) -0.0009(9)
O3 0.0631(10) 0.0908(14) 0.1588(18) 0.0248(12) 0.0277(11) 0.0203(9)
C3 0.0587(12) 0.0702(15) 0.1003(17) -0.0224(13) 0.0279(11) -0.0115(11)
C5 0.0569(11) 0.0554(12) 0.0717(13) -0.0075(10) 0.0226(9) -0.0012(9)
C6 0.112(2) 0.0722(15) 0.0688(14) 0.0054(12) 0.0415(13) -0.0098(13)
C8 0.0749(16) 0.099(2) 0.0689(15) 0.0017(14) 0.0051(11) -0.0002(14)
C4 0.0647(14) 0.0869(18) 0.117(2) -0.0369(16) 0.0406(13) -0.0134(12)
C9 0.0839(16) 0.0835(17) 0.0769(15) -0.0239(13) 0.0181(12) -0.0067(13)
C7 0.0877(17) 0.089(2) 0.0701(15) 0.0212(14) 0.0135(12) 0.0192(14)
C11 0.117(2) 0.124(3) 0.0746(16) -0.0194(17) 0.0457(15) -0.0199(19)

loop_
_atom_type_symbol
_atom_type_description
_atom_type_scat_dispersion_real
_atom_type_scat_dispersion_imag
_atom_type_scat_source
C C 0.0033 0.0016 'International Tables Vol C Tables 4.2.6.8 and 6.1.1.4'
H H 0.0000 0.0000 'International Tables Vol C Tables 4.2.6.8 and 6.1.1.4'
N N 0.0061 0.0033 'International Tables Vol C Tables 4.2.6.8 and 6.1.1.4'
O O 0.0106 0.0060 'International Tables Vol C Tables 4.2.6.8 and 6.1.1.4'

loop_
_diffrn_radiation_wavelength
0.71073

loop_
_geom_angle_atom_site_label_1
_geom_angle_atom_site_label_2
_geom_angle_atom_site_label_3
_geom_angle
_geom_angle_site_symmetry_1
_geom_angle_site_symmetry_3
_geom_angle_publ_flag
C17 C18 C13 120.68(18) . . ?
C16 C17 C18 118.68(19) . . ?
O1 C1 C2 125.22(17) . . ?
O1 C1 C5 126.32(18) . . ?
C2 C1 C5 108.44(15) . . ?
C15 C14 C13 120.82(18) . . ?
C14 C13 C18 119.11(17) . . ?
C14 C13 C12 120.77(16) . . ?
C18 C13 C12 120.11(16) . . ?
C17 C16 C15 122.32(18) . . ?
C17 C16 N1 119.41(19) . . ?
C15 C16 N1 118.25(18) . . ?
O2 C12 C2 107.83(15) . . ?
O2 C12 C13 112.03(15) . . ?
C2 C12 C13 110.94(15) . . ?
C3 C2 C1 108.24(18) . . ?
C3 C2 C12 129.45(18) . . ?
C1 C2 C12 122.24(16) . . ?
O3 N1 O4 123.5(2) . . ?
O3 N1 C16 118.3(2) . . ?
O4 N1 C16 118.18(19) . . ?
C5 C10 C9 103.66(19) . . ?
C16 C15 C14 118.38(18) . . ?
C2 C3 C4 113.23(19) . . ?
C1 C5 C4 102.19(17) . . ?
C1 C5 C10 116.18(17) . . ?
C4 C5 C10 117.45(18) . . ?
C1 C5 C6 109.43(17) . . ?
C4 C5 C6 110.58(19) . . ?
C10 C5 C6 101.06(18) . . ?
C7 C6 C11 100.0(2) . . ?
C7 C6 C5 108.17(17) . . ?
C11 C6 C5 99.1(2) . . ?
C7 C8 C9 107.5(2) . . ?
C3 C4 C5 104.26(17) . . ?
C8 C9 C11 100.3(2) . . ?
C8 C9 C10 106.06(19) . . ?
C11 C9 C10 101.0(2) . . ?
C8 C7 C6 107.7(2) . . ?
C9 C11 C6 93.69(19) . . ?
C12 O2 H2 107.8 . . ?
C17 C18 H18 119.9 . . ?
C13 C18 H18 119.4 . . ?
C16 C17 H17 121.2 . . ?
C18 C17 H17 120.1 . . ?
C15 C14 H14 119.6 . . ?
C13 C14 H14 119.6 . . ?
O2 C12 H12 109.6 . . ?
C2 C12 H12 109.4 . . ?
C13 C12 H12 107.1 . . ?
C5 C10 H10A 109.2 . . ?
C9 C10 H10A 112.5 . . ?
C5 C10 H10B 109.0 . . ?
C9 C10 H10B 112.8 . . ?
H10A C10 H10B 109.5 . . ?
C16 C15 H15 121.9 . . ?
C14 C15 H15 119.7 . . ?
C2 C3 H3 119.8 . . ?
C4 C3 H3 127.0 . . ?
C7 C6 H6 109.5 . . ?
C11 C6 H6 121.3 . . ?
C5 C6 H6 116.8 . . ?
C7 C8 H8 131.5 . . ?
C9 C8 H8 121.0 . . ?
C3 C4 H4A 109.1 . . ?
C5 C4 H4A 112.0 . . ?
C3 C4 H4B 109.3 . . ?
C5 C4 H4B 112.6 . . ?
H4A C4 H4B 109.5 . . ?
C8 C9 H9 108.6 . . ?
C11 C9 H9 120.9 . . ?
C10 C9 H9 117.8 . . ?
C8 C7 H7 132.5 . . ?
C6 C7 H7 119.9 . . ?
C9 C11 H11A 117.2 . . ?
C6 C11 H11A 109.9 . . ?
C9 C11 H11B 116.5 . . ?
C6 C11 H11B 108.6 . . ?
H11A C11 H11B 109.5 . . ?

loop_
_geom_bond_atom_site_label_1
_geom_bond_atom_site_label_2
_geom_bond_distance
_geom_bond_site_symmetry_2
_geom_bond_publ_flag
O1 C1 1.226(2) . ?
O2 C12 1.427(2) . ?
C18 C17 1.375(3) . ?
C18 C13 1.390(3) . ?
C17 C16 1.371(3) . ?
C1 C2 1.465(3) . ?
C1 C5 1.511(3) . ?
C14 C15 1.381(3) . ?
C14 C13 1.382(3) . ?
C13 C12 1.520(3) . ?
C16 C15 1.374(3) . ?
C16 N1 1.473(3) . ?
C12 C2 1.497(3) . ?
C2 C3 1.323(3) . ?
O4 N1 1.224(2) . ?
N1 O3 1.220(2) . ?
C10 C5 1.547(3) . ?
C10 C9 1.549(3) . ?
C3 C4 1.488(3) . ?
C5 C4 1.532(3) . ?
C5 C6 1.585(3) . ?
C6 C7 1.504(3) . ?
C6 C11 1.532(4) . ?
C8 C7 1.311(4) . ?
C8 C9 1.507(3) . ?
C9 C11 1.511(4) . ?
O2 H2 0.8969 . ?
C18 H18 0.9600 . ?
C17 H17 0.9600 . ?
C14 H14 0.9600 . ?
C12 H12 0.9599 . ?
C10 H10A 0.9600 . ?
C10 H10B 0.9601 . ?
C15 H15 0.9600 . ?
C3 H3 0.9599 . ?
C6 H6 0.9600 . ?
C8 H8 0.9599 . ?
C4 H4A 0.9600 . ?
C4 H4B 0.9600 . ?
C9 H9 0.9600 . ?
C7 H7 0.9601 . ?
C11 H11A 0.9601 . ?
C11 H11B 0.9600 . ?
